data_7022571
loop_
_publ_author_name
'Willcocks, Alexander M.'
'Pugh, Thomas'
'Hamilton, Jeff A.'
'Johnson, Andrew L.'
'Richards, Stephen P.'
'Kingsley, Andrew J.'

_publ_section_title
;
 CVD of pure copper films from novel iso-ureate complexes.
;
_journal_issue 15
_journal_name_full 'Dalton transactions (Cambridge, England : 2003)'
_journal_page_first 5554
_journal_page_last 5565
_journal_paper_doi 10.1039/c3dt00104k
_journal_volume 42
_journal_year 2013
_chemical_formula_sum 'C20 H42 Cu2 N4 O2'
_chemical_formula_weight 497.66
_chemical_name_systematic
;
?
;
_space_group_IT_number 14
_symmetry_cell_setting monoclinic
_symmetry_space_group_name_Hall '-P 2ybc'
_symmetry_space_group_name_H-M 'P 1 21/c 1'
_atom_sites_solution_hydrogens geom
_atom_sites_solution_primary direct
_atom_sites_solution_secondary difmap
_audit_creation_method SHELXL-97
_cell_angle_alpha 90.00
_cell_angle_beta 110.89
_cell_angle_gamma 90.00
_cell_formula_units_Z 4
_cell_length_a 14.26300(10)
_cell_length_b 10.37000(10)
_cell_length_c 18.3100(2)
_cell_measurement_reflns_used 7717
_cell_measurement_temperature 150(2)
_cell_measurement_theta_max 30.52
_cell_measurement_theta_min 3.09
_cell_volume 2530.17(4)
_computing_cell_refinement 'HKL Scalepack (Otwinowski & Minor 1997)'
_computing_data_collection 'Kappa CCD'
_computing_data_reduction 'Denzo and Scalepak (Otwinowski & Minor, 1997)'
_computing_molecular_graphics 'ORTEP 3 for Windows (Farrugia, 1997)'
_computing_publication_material 'SHELXL-97 (Sheldrick, 1997)'
_computing_structure_refinement 'SHELXL-97 (Sheldrick, 1997)'
_computing_structure_solution 'SHELXS-86 (Sheldrick, 1986)'
_diffrn_ambient_temperature 150(2)
_diffrn_measured_fraction_theta_full 0.998
_diffrn_measured_fraction_theta_max 0.998
_diffrn_measurement_device_type 'Bruker Kappa CCD Diffractometer'
_diffrn_measurement_method 'omega and phi scans'
_diffrn_radiation_monochromator graphite
_diffrn_radiation_source 'fine-focus sealed tube'
_diffrn_radiation_type MoK\a
_diffrn_radiation_wavelength 0.71073
_diffrn_reflns_av_R_equivalents 0.0462
_diffrn_reflns_av_sigmaI/netI 0.0275
_diffrn_reflns_limit_h_max 20
_diffrn_reflns_limit_h_min -20
_diffrn_reflns_limit_k_max 14
_diffrn_reflns_limit_k_min -14
_diffrn_reflns_limit_l_max 26
_diffrn_reflns_limit_l_min -26
_diffrn_reflns_number 52560
_diffrn_reflns_theta_full 30.52
_diffrn_reflns_theta_max 30.52
_diffrn_reflns_theta_min 3.09
_diffrn_standards_decay_% 0
_diffrn_standards_interval_count 0
_diffrn_standards_interval_time 0
_diffrn_standards_number 0
_exptl_absorpt_coefficient_mu 1.701
_exptl_absorpt_correction_T_max 0.7845
_exptl_absorpt_correction_T_min 0.7272
_exptl_absorpt_correction_type multi-scan
_exptl_absorpt_process_details 'SORTAV (Blessing, 1995)'
_exptl_crystal_colour Colourless
_exptl_crystal_density_diffrn 1.306
_exptl_crystal_density_method 'not measured'
_exptl_crystal_description Block
_exptl_crystal_F_000 1056
_exptl_crystal_size_max 0.20
_exptl_crystal_size_mid 0.20
_exptl_crystal_size_min 0.15
_refine_diff_density_max 0.402
_refine_diff_density_min -0.686
_refine_diff_density_rms 0.119
_refine_ls_extinction_coef 0.0024(4)
_refine_ls_extinction_expression Fc^*^=kFc[1+0.001xFc^2^\l^3^/sin(2\q)]^-1/4^
_refine_ls_extinction_method SHELXL
_refine_ls_goodness_of_fit_ref 1.030
_refine_ls_hydrogen_treatment constr
_refine_ls_matrix_type full
_refine_ls_number_parameters 296
_refine_ls_number_reflns 7717
_refine_ls_number_restraints 0
_refine_ls_restrained_S_all 1.030
_refine_ls_R_factor_all 0.0407
_refine_ls_R_factor_gt 0.0291
_refine_ls_shift/su_max 0.001
_refine_ls_shift/su_mean 0.000
_refine_ls_structure_factor_coef Fsqd
_refine_ls_weighting_details 'calc w=1/[\s^2^(Fo^2^)+(0.0361P)^2^+0.8289P] where P=(Fo^2^+2Fc^2^)/3'
_refine_ls_weighting_scheme calc
_refine_ls_wR_factor_gt 0.0695
_refine_ls_wR_factor_ref 0.0751
_reflns_number_gt 6446
_reflns_number_total 7717
_reflns_threshold_expression >2sigma(I)
_cod_data_source_file c3dt00104k.txt
_cod_data_source_block 3
_cod_depositor_comments
;
The following automatic conversions were performed:

'_symmetry_cell_setting' value 'Monoclinic' changed to 'monoclinic'
according to /home/saulius/struct/CIF-dictionaries/cif_core.dic
dictionary named 'cif_core.dic' version 2.4.2 from
2011-04-26.

'_exptl_absorpt_correction_type' value 'Multi-scan'
changed to 'multi-scan' according to
/home/saulius/struct/CIF-dictionaries/cif_core.dic dictionary named
'cif_core.dic' version 2.4.2 from
2011-04-26.

'_refine_ls_hydrogen_treatment' value 'Constr' changed
to 'constr' according to
/home/saulius/struct/CIF-dictionaries/cif_core.dic dictionary named
'cif_core.dic' version 2.4.2 from 2011-04-26.

Automatic conversion script
Id: cif_fix_values 1891 2012-01-12 08:04:46Z andrius 
;
_cod_original_sg_symbol_H-M P21/c
_cod_database_code 7022571

loop_
_symmetry_equiv_pos_as_xyz
'x, y, z'
'-x, y+1/2, -z+1/2'
'-x, -y, -z'
'x, -y-1/2, z-1/2'

loop_
_atom_site_label
_atom_site_type_symbol
_atom_site_fract_x
_atom_site_fract_y
_atom_site_fract_z
_atom_site_U_iso_or_equiv
_atom_site_adp_type
_atom_site_occupancy
_atom_site_symmetry_multiplicity
_atom_site_calc_flag
_atom_site_refinement_flags
_atom_site_disorder_assembly
_atom_site_disorder_group
Cu1 Cu 0.271500(13) 0.067456(16) 0.066059(9) 0.02474(5) Uani 1 1 d . . .
Cu2 Cu 0.229718(13) -0.040462(16) 0.169587(10) 0.02678(6) Uani 1 1 d . . .
N1 N 0.31858(9) 0.20769(11) 0.13457(6) 0.0254(2) Uani 1 1 d . . .
N2 N 0.28310(9) 0.10230(12) 0.23365(7) 0.0273(2) Uani 1 1 d . . .
N3 N 0.17838(9) -0.17775(11) 0.10071(7) 0.0268(2) Uani 1 1 d . . .
N4 N 0.22116(9) -0.07808(11) 0.00324(7) 0.0260(2) Uani 1 1 d . . .
O1 O 0.35470(7) 0.30518(9) 0.25655(6) 0.0270(2) Uani 1 1 d . . .
O2 O 0.14236(7) -0.27714(9) -0.02019(6) 0.0273(2) Uani 1 1 d . . .
C1 C 0.31881(9) 0.20188(12) 0.20707(7) 0.0225(2) Uani 1 1 d . . .
C2 C 0.18099(9) -0.17449(12) 0.02929(8) 0.0234(2) Uani 1 1 d . A .
C11 C 0.33911(12) 0.33033(14) 0.10244(9) 0.0325(3) Uani 1 1 d . . .
H11 H 0.3688 0.3926 0.1463 0.039 Uiso 1 1 calc R . .
C12 C 0.41362(16) 0.30807(19) 0.06160(13) 0.0520(5) Uani 1 1 d . . .
H12A H 0.4758 0.2719 0.0988 0.078 Uiso 1 1 calc R . .
H12B H 0.4283 0.3902 0.0415 0.078 Uiso 1 1 calc R . .
H12C H 0.3849 0.2477 0.0181 0.078 Uiso 1 1 calc R . .
C13 C 0.24100(15) 0.38598(17) 0.04586(11) 0.0449(4) Uani 1 1 d . . .
H13A H 0.2112 0.3253 0.0027 0.067 Uiso 1 1 calc R . .
H13B H 0.2545 0.4681 0.0250 0.067 Uiso 1 1 calc R . .
H13C H 0.1944 0.4002 0.0735 0.067 Uiso 1 1 calc R . .
C14 C 0.27770(12) 0.10405(15) 0.31266(8) 0.0328(3) Uani 1 1 d . . .
H14 H 0.3222 0.1742 0.3439 0.039 Uiso 1 1 calc R . .
C15 C 0.3128(2) -0.0238(2) 0.35307(11) 0.0577(5) Uani 1 1 d . . .
H15A H 0.2697 -0.0931 0.3226 0.087 Uiso 1 1 calc R . .
H15B H 0.3090 -0.0215 0.4055 0.087 Uiso 1 1 calc R . .
H15C H 0.3822 -0.0396 0.3573 0.087 Uiso 1 1 calc R . .
C16 C 0.17048(14) 0.13133(19) 0.30611(11) 0.0452(4) Uani 1 1 d . . .
H16A H 0.1496 0.2154 0.2812 0.068 Uiso 1 1 calc R . .
H16B H 0.1664 0.1322 0.3584 0.068 Uiso 1 1 calc R . .
H16C H 0.1262 0.0640 0.2745 0.068 Uiso 1 1 calc R . .
C17 C 0.46348(11) 0.32129(17) 0.28644(9) 0.0367(3) Uani 1 1 d . . .
H17 H 0.4890 0.3101 0.2426 0.044 Uiso 1 1 calc R . .
C18 C 0.51401(14) 0.2242(2) 0.34986(12) 0.0559(5) Uani 1 1 d . . .
H18A H 0.4893 0.2350 0.3930 0.084 Uiso 1 1 calc R . .
H18B H 0.5868 0.2379 0.3691 0.084 Uiso 1 1 calc R . .
H18C H 0.4987 0.1368 0.3286 0.084 Uiso 1 1 calc R . .
C19 C 0.48188(15) 0.45792(19) 0.31576(14) 0.0564(5) Uani 1 1 d . . .
H19A H 0.4444 0.5171 0.2738 0.085 Uiso 1 1 calc R . .
H19B H 0.5537 0.4772 0.3324 0.085 Uiso 1 1 calc R . .
H19C H 0.4595 0.4684 0.3602 0.085 Uiso 1 1 calc R . .
C21 C 0.14378(12) -0.29319(14) 0.13047(9) 0.0328(3) Uani 1 1 d . . .
H21 H 0.1133 -0.3541 0.0860 0.039 Uiso 1 1 calc R . .
C22 C 0.23317(17) -0.35909(19) 0.19107(12) 0.0536(5) Uani 1 1 d . . .
H22A H 0.2826 -0.3819 0.1673 0.080 Uiso 1 1 calc R . .
H22B H 0.2106 -0.4374 0.2098 0.080 Uiso 1 1 calc R . .
H22C H 0.2639 -0.3004 0.2351 0.080 Uiso 1 1 calc R . .
C23 C 0.06491(18) -0.2570(2) 0.16387(16) 0.0666(7) Uani 1 1 d . . .
H23A H 0.0925 -0.1931 0.2055 0.100 Uiso 1 1 calc R . .
H23B H 0.0443 -0.3340 0.1853 0.100 Uiso 1 1 calc R . .
H23C H 0.0066 -0.2203 0.1225 0.100 Uiso 1 1 calc R . .
C24 C 0.23434(12) -0.08807(14) -0.07274(8) 0.0301(3) Uani 1 1 d . . .
H24 H 0.1863 -0.1540 -0.1052 0.036 Uiso 1 1 calc R . .
C25 C 0.34006(15) -0.1316(2) -0.06083(12) 0.0552(5) Uani 1 1 d . . .
H25A H 0.3881 -0.0700 -0.0269 0.083 Uiso 1 1 calc R . .
H25B H 0.3488 -0.1358 -0.1115 0.083 Uiso 1 1 calc R . .
H25C H 0.3517 -0.2170 -0.0364 0.083 Uiso 1 1 calc R . .
C26 C 0.2114(2) 0.03994(19) -0.11504(12) 0.0616(6) Uani 1 1 d . . .
H26A H 0.1409 0.0625 -0.1259 0.092 Uiso 1 1 calc R . .
H26B H 0.2234 0.0334 -0.1643 0.092 Uiso 1 1 calc R . .
H26C H 0.2548 0.1068 -0.0822 0.092 Uiso 1 1 calc R . .
C27 C 0.0345(3) -0.2832(5) -0.0567(3) 0.0336(8) Uani 0.689(14) 1 d P A -1
H27 H 0.0062 -0.3115 -0.0166 0.040 Uiso 0.689(14) 1 calc PR A -1
C28 C -0.0124(3) -0.1564(4) -0.0899(4) 0.0603(15) Uani 0.689(14) 1 d P A -1
H28A H 0.0043 -0.0918 -0.0481 0.090 Uiso 0.689(14) 1 calc PR A -1
H28B H -0.0855 -0.1664 -0.1128 0.090 Uiso 0.689(14) 1 calc PR A -1
H28C H 0.0132 -0.1282 -0.1303 0.090 Uiso 0.689(14) 1 calc PR A -1
C29 C 0.0190(10) -0.3874(12) -0.1144(7) 0.062(3) Uani 0.689(14) 1 d P A -1
H29A H 0.0482 -0.3624 -0.1533 0.093 Uiso 0.689(14) 1 calc PR A -1
H29B H -0.0531 -0.4029 -0.1405 0.093 Uiso 0.689(14) 1 calc PR A -1
H29C H 0.0515 -0.4663 -0.0878 0.093 Uiso 0.689(14) 1 calc PR A -1
C28B C -0.0313(7) -0.1921(14) -0.0515(10) 0.066(4) Uani 0.311(14) 1 d P A -2
H28D H -0.0473 -0.2496 -0.0151 0.099 Uiso 0.311(14) 1 calc PR A -2
H28E H -0.0928 -0.1724 -0.0958 0.099 Uiso 0.311(14) 1 calc PR A -2
H28F H -0.0022 -0.1119 -0.0246 0.099 Uiso 0.311(14) 1 calc PR A -2
C27B C 0.0418(9) -0.2560(10) -0.0804(7) 0.038(2) Uani 0.311(14) 1 d P A -2
H27B H 0.0512 -0.1978 -0.1208 0.046 Uiso 0.311(14) 1 calc PR A -2
C29B C 0.001(2) -0.387(2) -0.1217(14) 0.040(3) Uani 0.311(14) 1 d P A -2
H29D H 0.0498 -0.4232 -0.1429 0.060 Uiso 0.311(14) 1 calc PR A -2
H29E H -0.0629 -0.3727 -0.1643 0.060 Uiso 0.311(14) 1 calc PR A -2
H29F H -0.0083 -0.4473 -0.0838 0.060 Uiso 0.311(14) 1 calc PR A -2

loop_
_atom_site_aniso_label
_atom_site_aniso_U_11
_atom_site_aniso_U_22
_atom_site_aniso_U_33
_atom_site_aniso_U_23
_atom_site_aniso_U_13
_atom_site_aniso_U_12
Cu1 0.03091(9) 0.02348(9) 0.01962(8) -0.00293(6) 0.00875(7) -0.00365(6)
Cu2 0.03458(10) 0.02516(9) 0.02209(9) -0.00417(6) 0.01195(7) -0.00625(6)
N1 0.0291(6) 0.0241(5) 0.0220(5) -0.0025(4) 0.0080(4) -0.0037(4)
N2 0.0323(6) 0.0285(6) 0.0221(5) -0.0054(4) 0.0111(5) -0.0044(5)
N3 0.0322(6) 0.0230(5) 0.0264(6) -0.0030(4) 0.0119(5) -0.0050(4)
N4 0.0322(6) 0.0254(5) 0.0208(5) -0.0034(4) 0.0096(5) -0.0017(4)
O1 0.0213(4) 0.0297(5) 0.0281(5) -0.0103(4) 0.0064(4) -0.0045(4)
O2 0.0240(4) 0.0245(5) 0.0297(5) -0.0087(4) 0.0052(4) 0.0001(4)
C1 0.0183(5) 0.0241(6) 0.0226(6) -0.0045(5) 0.0041(5) 0.0007(4)
C2 0.0218(6) 0.0212(6) 0.0246(6) -0.0041(5) 0.0052(5) 0.0013(5)
C11 0.0426(8) 0.0269(7) 0.0296(7) -0.0032(5) 0.0148(6) -0.0084(6)
C12 0.0563(11) 0.0492(11) 0.0642(12) -0.0003(9) 0.0383(10) -0.0133(9)
C13 0.0626(11) 0.0334(8) 0.0386(9) 0.0085(7) 0.0179(8) 0.0046(8)
C14 0.0465(8) 0.0320(7) 0.0221(6) -0.0057(5) 0.0150(6) -0.0047(6)
C15 0.0963(17) 0.0480(11) 0.0292(9) 0.0072(8) 0.0229(10) 0.0154(11)
C16 0.0550(10) 0.0489(10) 0.0424(9) -0.0114(8) 0.0305(8) -0.0093(8)
C17 0.0214(6) 0.0532(10) 0.0340(8) -0.0143(7) 0.0079(6) -0.0087(6)
C18 0.0307(8) 0.0672(13) 0.0552(12) -0.0087(10) -0.0023(8) 0.0072(8)
C19 0.0412(10) 0.0524(11) 0.0658(13) -0.0182(10) 0.0072(9) -0.0209(8)
C21 0.0399(8) 0.0274(7) 0.0348(7) -0.0049(6) 0.0177(6) -0.0103(6)
C22 0.0708(13) 0.0419(10) 0.0435(10) 0.0125(8) 0.0148(9) -0.0035(9)
C23 0.0721(14) 0.0557(12) 0.1003(18) -0.0142(12) 0.0655(14) -0.0197(11)
C24 0.0403(8) 0.0296(7) 0.0207(6) -0.0036(5) 0.0110(6) -0.0014(6)
C25 0.0516(11) 0.0796(15) 0.0417(10) 0.0028(9) 0.0255(9) 0.0106(10)
C26 0.1088(19) 0.0479(11) 0.0362(10) 0.0125(8) 0.0358(11) 0.0223(11)
C27 0.0234(12) 0.038(2) 0.034(2) -0.0110(15) 0.0032(14) -0.0016(12)
C28 0.0291(16) 0.0517(19) 0.077(3) -0.0142(19) -0.0089(17) 0.0075(13)
C29 0.030(4) 0.064(4) 0.074(4) -0.040(3) -0.005(3) -0.007(2)
C28B 0.031(3) 0.071(7) 0.077(7) -0.036(6) -0.004(4) 0.014(4)
C27B 0.033(4) 0.035(4) 0.032(5) -0.006(3) -0.007(3) -0.003(3)
C29B 0.025(7) 0.036(5) 0.048(5) -0.025(4) -0.001(5) -0.010(3)

loop_
_atom_type_symbol
_atom_type_description
_atom_type_scat_dispersion_real
_atom_type_scat_dispersion_imag
_atom_type_scat_source
C C 0.0033 0.0016 'International Tables Vol C Tables 4.2.6.8 and 6.1.1.4'
H H 0.0000 0.0000 'International Tables Vol C Tables 4.2.6.8 and 6.1.1.4'
Cu Cu 0.3201 1.2651 'International Tables Vol C Tables 4.2.6.8 and 6.1.1.4'
N N 0.0061 0.0033 'International Tables Vol C Tables 4.2.6.8 and 6.1.1.4'
O O 0.0106 0.0060 'International Tables Vol C Tables 4.2.6.8 and 6.1.1.4'

loop_
_geom_angle_atom_site_label_1
_geom_angle_atom_site_label_2
_geom_angle_atom_site_label_3
_geom_angle
N4 Cu1 N1 175.74(5)
N4 Cu1 Cu2 87.79(4)
N1 Cu1 Cu2 87.97(3)
N3 Cu2 N2 176.42(5)
N3 Cu2 Cu1 88.32(4)
N2 Cu2 Cu1 88.10(4)
C1 N1 C11 120.55(11)
C1 N1 Cu1 120.31(9)
C11 N1 Cu1 118.38(9)
C1 N2 C14 120.93(12)
C1 N2 Cu2 120.79(9)
C14 N2 Cu2 118.15(9)
C2 N3 C21 121.24(11)
C2 N3 Cu2 120.37(9)
C21 N3 Cu2 118.17(9)
C2 N4 C24 120.34(11)
C2 N4 Cu1 120.44(9)
C24 N4 Cu1 119.04(9)
C1 O1 C17 115.57(10)
C2 O2 C27 116.62(19)
C2 O2 C27B 115.4(4)
C27 O2 C27B 21.9(4)
N2 C1 N1 122.74(12)
N2 C1 O1 117.89(11)
N1 C1 O1 119.34(12)
N3 C2 N4 122.99(12)
N3 C2 O2 118.99(12)
N4 C2 O2 118.00(12)
N1 C11 C12 109.80(13)
N1 C11 C13 109.42(13)
C12 C11 C13 110.87(15)
N1 C11 H11 108.9
C12 C11 H11 108.9
C13 C11 H11 108.9
C11 C12 H12A 109.5
C11 C12 H12B 109.5
H12A C12 H12B 109.5
C11 C12 H12C 109.5
H12A C12 H12C 109.5
H12B C12 H12C 109.5
C11 C13 H13A 109.5
C11 C13 H13B 109.5
H13A C13 H13B 109.5
C11 C13 H13C 109.5
H13A C13 H13C 109.5
H13B C13 H13C 109.5
N2 C14 C15 110.16(13)
N2 C14 C16 109.15(13)
C15 C14 C16 110.48(16)
N2 C14 H14 109.0
C15 C14 H14 109.0
C16 C14 H14 109.0
C14 C15 H15A 109.5
C14 C15 H15B 109.5
H15A C15 H15B 109.5
C14 C15 H15C 109.5
H15A C15 H15C 109.5
H15B C15 H15C 109.5
C14 C16 H16A 109.5
C14 C16 H16B 109.5
H16A C16 H16B 109.5
C14 C16 H16C 109.5
H16A C16 H16C 109.5
H16B C16 H16C 109.5
O1 C17 C19 105.58(13)
O1 C17 C18 111.34(14)
C19 C17 C18 112.23(15)
O1 C17 H17 109.2
C19 C17 H17 109.2
C18 C17 H17 109.2
C17 C18 H18A 109.5
C17 C18 H18B 109.5
H18A C18 H18B 109.5
C17 C18 H18C 109.5
H18A C18 H18C 109.5
H18B C18 H18C 109.5
C17 C19 H19A 109.5
C17 C19 H19B 109.5
H19A C19 H19B 109.5
C17 C19 H19C 109.5
H19A C19 H19C 109.5
H19B C19 H19C 109.5
N3 C21 C23 110.18(14)
N3 C21 C22 109.33(13)
C23 C21 C22 111.63(17)
N3 C21 H21 108.5
C23 C21 H21 108.5
C22 C21 H21 108.5
C21 C22 H22A 109.5
C21 C22 H22B 109.5
H22A C22 H22B 109.5
C21 C22 H22C 109.5
H22A C22 H22C 109.5
H22B C22 H22C 109.5
C21 C23 H23A 109.5
C21 C23 H23B 109.5
H23A C23 H23B 109.5
C21 C23 H23C 109.5
H23A C23 H23C 109.5
H23B C23 H23C 109.5
N4 C24 C26 110.16(13)
N4 C24 C25 109.94(12)
C26 C24 C25 110.99(16)
N4 C24 H24 108.6
C26 C24 H24 108.6
C25 C24 H24 108.6
C24 C25 H25A 109.5
C24 C25 H25B 109.5
H25A C25 H25B 109.5
C24 C25 H25C 109.5
H25A C25 H25C 109.5
H25B C25 H25C 109.5
C24 C26 H26A 109.5
C24 C26 H26B 109.5
H26A C26 H26B 109.5
C24 C26 H26C 109.5
H26A C26 H26C 109.5
H26B C26 H26C 109.5
O2 C27 C29 103.1(6)
O2 C27 C28 113.4(5)
C29 C27 C28 115.0(7)
O2 C27 H27 108.4
C29 C27 H27 108.4
C28 C27 H27 108.4
C27B C28B H28D 109.5
C27B C28B H28E 109.5
H28D C28B H28E 109.5
C27B C28B H28F 109.5
H28D C28B H28F 109.5
H28E C28B H28F 109.5
O2 C27B C28B 114.7(11)
O2 C27B C29B 108.9(11)
C28B C27B C29B 112.1(16)
O2 C27B H27B 106.9
C28B C27B H27B 106.9
C29B C27B H27B 106.9
C27B C29B H29D 109.5
C27B C29B H29E 109.5
H29D C29B H29E 109.5
C27B C29B H29F 109.5
H29D C29B H29F 109.5
H29E C29B H29F 109.5

loop_
_geom_bond_atom_site_label_1
_geom_bond_atom_site_label_2
_geom_bond_distance
Cu1 N4 1.8781(11)
Cu1 N1 1.8811(11)
Cu1 Cu2 2.4508(2)
Cu2 N3 1.8695(11)
Cu2 N2 1.8736(12)
N1 C1 1.3277(17)
N1 C11 1.4738(18)
N2 C1 1.3189(18)
N2 C14 1.4760(17)
N3 C2 1.3217(17)
N3 C21 1.4716(18)
N4 C2 1.3229(18)
N4 C24 1.4725(17)
O1 C1 1.3783(15)
O1 C17 1.4592(16)
O2 C2 1.3790(15)
O2 C27 1.444(4)
O2 C27B 1.481(10)
C11 C12 1.519(2)
C11 C13 1.527(2)
C11 H11 1.0000
C12 H12A 0.9800
C12 H12B 0.9800
C12 H12C 0.9800
C13 H13A 0.9800
C13 H13B 0.9800
C13 H13C 0.9800
C14 C15 1.514(2)
C14 C16 1.517(2)
C14 H14 1.0000
C15 H15A 0.9800
C15 H15B 0.9800
C15 H15C 0.9800
C16 H16A 0.9800
C16 H16B 0.9800
C16 H16C 0.9800
C17 C19 1.505(2)
C17 C18 1.512(3)
C17 H17 1.0000
C18 H18A 0.9800
C18 H18B 0.9800
C18 H18C 0.9800
C19 H19A 0.9800
C19 H19B 0.9800
C19 H19C 0.9800
C21 C23 1.507(2)
C21 C22 1.521(3)
C21 H21 1.0000
C22 H22A 0.9800
C22 H22B 0.9800
C22 H22C 0.9800
C23 H23A 0.9800
C23 H23B 0.9800
C23 H23C 0.9800
C24 C26 1.513(2)
C24 C25 1.513(2)
C24 H24 1.0000
C25 H25A 0.9800
C25 H25B 0.9800
C25 H25C 0.9800
C26 H26A 0.9800
C26 H26B 0.9800
C26 H26C 0.9800
C27 C29 1.471(13)
C27 C28 1.502(9)
C27 H27 1.0000
C28 H28A 0.9800
C28 H28B 0.9800
C28 H28C 0.9800
C29 H29A 0.9800
C29 H29B 0.9800
C29 H29C 0.9800
C28B C27B 1.48(2)
C28B H28D 0.9800
C28B H28E 0.9800
C28B H28F 0.9800
C27B C29B 1.56(2)
C27B H27B 1.0000
C29B H29D 0.9800
C29B H29E 0.9800
C29B H29F 0.9800
